data_1558999
loop_
_publ_author_name
'Kotila, Sirpa'
'Valkonen, Jussi'

_publ_section_title
;
 Copper(II) Complexes of 2-Amino-2-hydroxymethyl-1,3-propanediol. Part 1.
 Synthesis, Structure and Thermal Behavior of Three
 trans-Bis[2-amino-2-hydroxymethyl-1,3-propanediolato-(1)-O,N]copper(II)
 Complexes, [Cu(C4H10NO3)2], [Cu(C4H10NO3)2(H2O)] and [Cu(C4H10NO3)2].5H2O
;
_journal_name_full 'Acta Chemica Scandinavica'
_journal_page_first 950
_journal_page_last 956
_journal_paper_doi 10.3891/acta.chem.scand.47-0950
_journal_volume 47
_journal_year 1993
_chemical_formula_sum 'C8 H20 Cu N2 O6'
_chemical_formula_weight 303.80
_chemical_name_common
;
[Cu(C4H10NO3)2]
;
_space_group_IT_number 14
_space_group_name_Hall '-P 2ybc'
_space_group_name_H-M_alt 'P 1 21/c 1'
_symmetry_cell_setting monoclinic
_symmetry_Int_Tables_number 14
_symmetry_space_group_name_Hall '-P 2ybc'
_symmetry_space_group_name_H-M 'P 1 21/c 1'
_cell_angle_alpha 90.
_cell_angle_beta 116.86(1)
_cell_angle_gamma 90.
_cell_formula_units_Z 2
_cell_length_a 6.261(1)
_cell_length_b 10.109(1)
_cell_length_c 10.028(1)
_cell_volume 566.22(13)
_diffrn_ambient_temperature 294
_diffrn_radiation_probe x-ray
_diffrn_radiation_type MoK\a
_diffrn_radiation_wavelength 0.71073
_exptl_absorpt_coefficient_mu 1.951
_exptl_crystal_density_diffrn 1.78
_exptl_crystal_F_000 318
_refine_ls_goodness_of_fit_ref 0.502
_refine_ls_number_parameters 79
_refine_ls_number_reflns 2029
_refine_ls_R_factor_gt 0.023
_refine_ls_wR_factor_gt 0.027
_cod_data_source_file Acta-Chem-Scand-1993-47-950-1.cif
_cod_data_source_block 1
_cod_original_sg_symbol_H-M 'P 21/c'
_cod_database_code 1558999

loop_
_space_group_symop_id
_space_group_symop_operation_xyz
1 x,y,z
2 -x,1/2+y,1/2-z
3 -x,-y,-z
4 x,1/2-y,1/2+z

loop_
_atom_site_label
_atom_site_type_symbol
_atom_site_thermal_displace_type
_atom_site_fract_x
_atom_site_fract_y
_atom_site_fract_z
_atom_site_occupancy
_atom_site_U_iso_or_equiv
_atom_site_calc_flag
_atom_site_refinement_flags
_atom_site_disorder_assembly
_atom_site_disorder_group
Cu Cu Uiso 0.00000 0.00000 0.00000 1.000 0.0151(1) . . . .
O1 O Uiso -0.0047(2) -0.03760(10) 0.18850(10) 1.000 0.0182(3) . . . .
O2 O Uiso 0.2967(2) -0.35550(10) 0.31060(10) 1.000 0.0205(3) . . . .
O3 O Uiso 0.7657(2) -0.22410(10) 0.28430(10) 1.000 0.0323(3) . . . .
N1 N Uiso 0.3350(2) -0.06730(10) 0.09880(10) 1.000 0.0153(3) . . . .
C1 C Uiso 0.2318(2) -0.06160(10) 0.30090(10) 1.000 0.0171(3) . . . .
C2 C Uiso 0.3694(2) -0.14120(10) 0.23520(10) 1.000 0.0131(3) . . . .
C3 C Uiso 0.2585(2) -0.27770(10) 0.18410(10) 1.000 0.0166(3) . . . .
C4 C Uiso 0.6351(2) -0.1537(2) 0.3460(2) 1.000 0.0194(3) . . . .

loop_
_atom_type_symbol
_atom_type_description
_atom_type_scat_dispersion_real
_atom_type_scat_dispersion_imag
_atom_type_scat_source
C C 0.0033 0.0016 ' International Tables Vol C Tables 4.2.6.8 and 6.1.1.4'
Cu Cu 0.3201 1.2651 ' International Tables Vol C Tables 4.2.6.8 and 6.1.1.4'
N N 0.0061 0.0033 ' International Tables Vol C Tables 4.2.6.8 and 6.1.1.4'
O O 0.0106 0.0060 ' International Tables Vol C Tables 4.2.6.8 and 6.1.1.4'

loop_
_geom_angle_atom_site_label_1
_geom_angle_atom_site_label_2
_geom_angle_atom_site_label_3
_geom_angle
_geom_angle_site_symmetry_1
_geom_angle_site_symmetry_2
_geom_angle_site_symmetry_3
_geom_angle_publ_flag
O1 Cu N1 85.68(5) . . . yes
O1 Cu O1 180.00 . . 3_555 yes
O1 Cu N1 94.33(5) . . 3_555 yes
O1 Cu N1 94.33(5) 3_555 . . yes
N1 Cu N1 180.00 . . 3_555 yes
O1 Cu N1 85.68(5) 3_555 . 3_555 yes
Cu O1 C1 109.72(9) . . . yes
Cu N1 C2 108.16(9) . . . yes
O1 C1 C2 109.68(8) . . . yes
N1 C2 C1 104.86(9) . . . yes
N1 C2 C3 106.91(8) . . . yes
N1 C2 C4 111.54(12) . . . yes
C1 C2 C3 111.18(10) . . . no
C1 C2 C4 111.69(10) . . . no
C3 C2 C4 110.44(11) . . . no
O2 C3 C2 109.51(8) . . . yes
O3 C4 C2 112.07(13) . . . yes

loop_
_geom_bond_atom_site_label_1
_geom_bond_atom_site_label_2
_geom_bond_distance
_geom_bond_site_symmetry_1
_geom_bond_site_symmetry_2
_geom_bond_publ_flag
Cu O1 1.9413(11) . . yes
Cu N1 1.9915(13) . . yes
Cu O1 1.9413(11) . 3_555 yes
Cu N1 1.9915(13) . 3_555 yes
O1 C1 1.4191(16) . . yes
O2 C3 1.4180(14) . . yes
O3 C4 1.420(2) . . yes
N1 C2 1.4863(14) . . yes
C1 C2 1.5286(17) . . no
C2 C3 1.5255(15) . . no
C2 C4 1.532(2) . . no

loop_
_geom_torsion_atom_site_label_1
_geom_torsion_atom_site_label_2
_geom_torsion_atom_site_label_3
_geom_torsion_atom_site_label_4
_geom_torsion
_geom_torsion_site_symmetry_1
_geom_torsion_site_symmetry_2
_geom_torsion_site_symmetry_3
_geom_torsion_site_symmetry_4
_geom_torsion_publ_flag
N1 Cu O1 C1 13.00(7) . . . . no
N1 Cu O1 C1 -167.00(7) 3_555 . . . no
O1 Cu N1 C2 15.88(7) . . . . no
O1 Cu N1 C2 -164.12(7) 3_555 . . . no
Cu O1 C1 C2 -38.92(10) . . . . no
Cu N1 C2 C1 -38.64(9) . . . . no
Cu N1 C2 C3 79.48(10) . . . . no
Cu N1 C2 C4 -159.69(10) . . . . no
O1 C1 C2 N1 51.34(12) . . . . no
O1 C1 C2 C3 -63.85(11) . . . . no
O1 C1 C2 C4 172.29(11) . . . . no
N1 C2 C3 O2 177.04(11) . . . . no
C1 C2 C3 O2 -69.06(12) . . . . no
C4 C2 C3 O2 55.51(14) . . . . no
N1 C2 C4 O3 -61.25(16) . . . . no
C1 C2 C4 O3 -178.24(11) . . . . no
C3 C2 C4 O3 57.49(16) . . . . no
